data_9017441
loop_
_publ_author_name
'Marx, N.'
'Croguennec, L.'
'Carlier, D.'
'Wattiaux, A.'
'Le Cras, F.'
'Suard, E.'
'Delmas, C.'

_publ_section_title
;
 The structure of tavorite LiFePO4(OH) from diffraction and GGA + U
 studies and its preliminary electrochemical characterization
;
_journal_name_full 'Dalton Transactions'
_journal_page_first 5108
_journal_page_last 5116
_journal_volume 39
_journal_year 2010
_chemical_compound_source Synthetic
_chemical_formula_sum 'Fe H Li O5 P'
_chemical_name_mineral Tavorite
_space_group_IT_number 2
_space_group_name_Hall '-P 1'
_space_group_name_H-M_alt 'P -1'
_symmetry_space_group_name_H-M 'P -1'
_cell_angle_alpha 109.359
_cell_angle_beta 97.733
_cell_angle_gamma 106.359
_cell_length_a 5.3528
_cell_length_b 7.2896
_cell_length_c 5.1187
_cell_formula_units_Z 2
_cell_volume 174.984
_database_code_amcsd 0020848
_exptl_crystal_density_diffrn 3.317
_cod_data_source_file inputs/fixed/downloads/14/14915.cif
_cod_data_source_block 14915
_cod_original_formula_sum 'Li Fe P O5 H'
_cod_database_code 9017441

loop_
_space_group_symop_operation_xyz
x,y,z
-x,-y,-z

loop_
_atom_site_label
_atom_site_fract_x
_atom_site_fract_y
_atom_site_fract_z
_atom_site_U_iso_or_equiv
Li 0.61000 0.18700 0.25500 0.01773
Fe1 0.00000 0.50000 0.00000 0.00633
Fe2 0.00000 0.00000 0.00000 0.01267
P 0.63800 0.76900 0.32600 0.00633
O1 0.66000 0.87900 0.11200 0.00887
O2 0.33800 0.66400 0.31300 0.01267
O3 0.95000 0.27800 0.16300 0.00887
O4 0.78900 0.61400 0.26800 0.01267
O5 0.24100 0.06600 0.36700 0.01140
H 0.06900 0.34200 0.35500 0.03800

loop_
_cod_related_entry_id
_cod_related_entry_database
_cod_related_entry_code
1 AMCSD 0020848
